data_6000378
loop_
_publ_author_name
'Serpaggi, F.'
'Ferey, G.'

_publ_section_title
;
 Hybrid open frameworks (MIL-n). Part 6 - Hydrothermal synthesis and X-ray
 powder ab initio structure determination of MIL-11, a series of
 lanthanide organodiphosphonates with three-dimensional networks,
 Ln(III)H[O3P(CH2)(n)PO3](n = 1-3)
;
_journal_name_full 'Journal of Materials Chemistry'
_journal_page_first 2749
_journal_page_last 2755
_journal_paper_doi 10.1039/a802715c
_journal_volume 8
_journal_year 1998
_chemical_formula_sum 'C H3 O6 P2 Pr'
_space_group_name_H-M_alt 'C 1 2/m 1'
_cell_angle_alpha 90.000
_cell_angle_beta 111.433
_cell_angle_gamma 90.000
_cell_length_a 8.3271
_cell_length_b 14.0645
_cell_length_c 5.3489
_cell_volume 583.12
_cod_database_code 6000378

loop_
_atom_site_label
_atom_site_fract_x
_atom_site_fract_y
_atom_site_fract_z
? ? ? ?
